data_2244171
loop_
_publ_author_name
'Archana, Sreeramapura D.'
'Kiran Kumar, Haruvegowda'
'Yathirajan, Hemmige S.'
'Foro, Sabine'
'Butcher, Ray J.'

_publ_section_title
;
 The structures of eleven (4-phenyl)piperazinium salts containing organic
 anions
;
_journal_issue 10
_journal_name_full 'Acta Crystallographica Section E'
_journal_page_first 1016
_journal_page_last 1027
_journal_paper_doi 10.1107/S2056989022009057
_journal_volume 78
_journal_year 2022
_chemical_formula_iupac 'C10 H15 N2 +, C7 H7 O3 S -'
_chemical_formula_moiety 'C10 H15 N2 +, C7 H7 O3 S -'
_chemical_formula_sum 'C17 H22 N2 O3 S'
_chemical_formula_weight 334.42
_chemical_name_common
;
4-Phenylpiperazin-1-ium <i>p</i>-toluenesulfonate
;
_chemical_name_systematic
;
4-Phenylpiperazin-1-ium 4-methylbenzenesulfonate
;
_space_group_crystal_system monoclinic
_space_group_IT_number 4
_space_group_name_Hall 'P 2yb'
_space_group_name_H-M_alt 'P 1 21 1'
_atom_sites_solution_hydrogens geom
_atom_sites_solution_primary dual
_atom_sites_solution_secondary difmap
_audit_creation_method SHELXL-2018/3
_cell_angle_alpha 90
_cell_angle_beta 92.67(2)
_cell_angle_gamma 90
_cell_formula_units_Z 4
_cell_length_a 8.3250(10)
_cell_length_b 10.949(2)
_cell_length_c 18.418(4)
_cell_measurement_reflns_used 2252
_cell_measurement_temperature 293(2)
_cell_measurement_theta_max 27.63
_cell_measurement_theta_min 2.89
_cell_volume 1677.0(5)
_computing_cell_refinement
;
CrysAlis RED (Oxford Diffraction, 2007)
;
_computing_data_collection
;
CrysAlis CCD (Oxford Diffraction, 2007)
;
_computing_data_reduction
;
CrysAlis RED (Oxford Diffraction, 2007)
;
_computing_molecular_graphics
;
SHELXTL (Sheldrick, 2008)
;
_computing_publication_material
;
SHELXTL (Sheldrick, 2008)
;
_computing_structure_refinement
;
SHELXL-2018/3 (Sheldrick, 2015b)
;
_computing_structure_solution
;
SHELXT (Sheldrick, 2015a)
;
_diffrn_ambient_temperature 293(2)
_diffrn_measured_fraction_theta_full 0.972
_diffrn_measured_fraction_theta_max 0.885
_diffrn_measurement_device_type
;
Oxford Diffraction Xcalibur with Sapphire CCD
;
_diffrn_measurement_method
;
Rotation method data acquisition using omega scans.
;
_diffrn_radiation_type MoK\a
_diffrn_radiation_wavelength 0.71073
_diffrn_reflns_av_R_equivalents 0.0435
_diffrn_reflns_av_unetI/netI 0.1095
_diffrn_reflns_limit_h_max 9
_diffrn_reflns_limit_h_min -10
_diffrn_reflns_limit_k_max 11
_diffrn_reflns_limit_k_min -14
_diffrn_reflns_limit_l_max 20
_diffrn_reflns_limit_l_min -24
_diffrn_reflns_number 6123
_diffrn_reflns_theta_full 25.242
_diffrn_reflns_theta_max 27.691
_diffrn_reflns_theta_min 2.892
_diffrn_source 'Enhance (Mo) X-ray Source'
_exptl_absorpt_coefficient_mu 0.209
_exptl_absorpt_correction_T_max 1.00000
_exptl_absorpt_correction_T_min 0.69605
_exptl_absorpt_correction_type multi-scan
_exptl_absorpt_process_details
;
(CrysalisRED; Oxford Diffraction, 2007)
;
_exptl_crystal_colour colourless
_exptl_crystal_density_diffrn 1.325
_exptl_crystal_description plate
_exptl_crystal_F_000 712
_exptl_crystal_size_max 0.500
_exptl_crystal_size_mid 0.360
_exptl_crystal_size_min 0.140
_refine_diff_density_max 1.081
_refine_diff_density_min -0.411
_refine_ls_abs_structure_details
;
Flack <i>x</i> determined using 597 quotients
[(<i>I</i>^+^)-(<i>I</i>^-^)]/[(<i>I</i>^+^)+(<i>I</i>^-^)]
(Parsons <i>et al.</i>,  2013)
;
_refine_ls_abs_structure_Flack 0.00(11)
_refine_ls_extinction_method none
_refine_ls_goodness_of_fit_ref 1.124
_refine_ls_hydrogen_treatment constr
_refine_ls_matrix_type full
_refine_ls_number_parameters 480
_refine_ls_number_reflns 4918
_refine_ls_number_restraints 853
_refine_ls_restrained_S_all 1.041
_refine_ls_R_factor_all 0.1952
_refine_ls_R_factor_gt 0.1257
_refine_ls_shift/su_max 0.000
_refine_ls_shift/su_mean 0.000
_refine_ls_structure_factor_coef Fsqd
_refine_ls_weighting_details 'w=1/[\s^2^(Fo^2^)+(0.0541P)^2^+11.2654P] where P=(Fo^2^+2Fc^2^)/3'
_refine_ls_weighting_scheme calc
_refine_ls_wR_factor_gt 0.2587
_refine_ls_wR_factor_ref 0.2975
_reflns_number_gt 2767
_reflns_number_total 4918
_reflns_threshold_expression 'I > 2\s(I)'
_cod_data_source_file hb8034sup1.cif
_cod_data_source_block 10
_cod_depositor_comments 'Adding full bibliography for 2244163--2244173.cif.'
_cod_original_sg_symbol_H-M 'P 21'
_cod_database_code 2244171
_cod_database_fobs_code 2244171
_shelx_space_group_comment
;
The symmetry employed for this shelxl refinement is uniquely defined
by the following loop, which should always be used as a source of
symmetry information in preference to the above space-group names.
They are only intended as comments.
;
_shelx_estimated_absorpt_t_min 0.903
_shelx_estimated_absorpt_t_max 0.971

loop_
_space_group_symop_operation_xyz
'x, y, z'
'-x, y+1/2, -z'

loop_
_atom_site_type_symbol
_atom_site_label
_atom_site_fract_x
_atom_site_fract_y
_atom_site_fract_z
_atom_site_U_iso_or_equiv
_atom_site_adp_type
_atom_site_calc_flag
_atom_site_occupancy
_atom_site_disorder_assembly
_atom_site_disorder_group
N N1 0.3198(15) 0.0451(12) 0.1981(8) 0.044(3) Uani d 1 . .
N N2 0.3315(13) -0.0070(11) 0.0453(8) 0.041(3) Uani d 1 . .
H H21N 0.301100 0.008772 -0.000733 0.050 Uiso calc 1 . .
H H22N 0.400866 -0.068854 0.045658 0.050 Uiso calc 1 . .
C C1 0.345(5) 0.050(4) 0.2756(14) 0.056(4) Uani d 0.49(7) A 1
C C2 0.244(4) -0.010(4) 0.322(2) 0.058(4) Uani d 0.49(7) A 1
H H2 0.163707 -0.061632 0.302457 0.069 Uiso calc 0.49(7) A 1
C C3 0.263(4) 0.006(5) 0.3965(19) 0.060(4) Uani d 0.49(7) A 1
H H3 0.195547 -0.034965 0.427260 0.073 Uiso calc 0.49(7) A 1
C C4 0.383(5) 0.082(4) 0.4252(14) 0.062(4) Uani d 0.49(7) A 1
H H4 0.395978 0.092749 0.475215 0.074 Uiso calc 0.49(7) A 1
C C5 0.484(6) 0.143(3) 0.3791(18) 0.061(4) Uani d 0.49(7) A 1
H H5 0.564573 0.193797 0.398368 0.074 Uiso calc 0.49(7) A 1
C C6 0.465(5) 0.127(4) 0.3044(17) 0.058(4) Uani d 0.49(7) A 1
H H6 0.532736 0.167132 0.273565 0.070 Uiso calc 0.49(7) A 1
C C1A 0.338(4) 0.047(3) 0.2748(13) 0.055(3) Uani d 0.51(7) A 2
C C2A 0.259(5) -0.042(4) 0.3132(19) 0.057(4) Uani d 0.51(7) A 2
H H2A 0.204660 -0.104759 0.288426 0.069 Uiso calc 0.51(7) A 2
C C3A 0.261(4) -0.038(4) 0.3887(19) 0.061(4) Uani d 0.51(7) A 2
H H3A 0.207972 -0.097323 0.414372 0.073 Uiso calc 0.51(7) A 2
C C4A 0.342(5) 0.056(4) 0.4258(13) 0.062(4) Uani d 0.51(7) A 2
H H4A 0.342913 0.059306 0.476246 0.075 Uiso calc 0.51(7) A 2
C C5A 0.420(7) 0.146(2) 0.3874(18) 0.060(4) Uani d 0.51(7) A 2
H H5A 0.474543 0.208501 0.412173 0.072 Uiso calc 0.51(7) A 2
C C6A 0.418(5) 0.141(3) 0.3119(18) 0.059(4) Uani d 0.51(7) A 2
H H6A 0.471233 0.201067 0.286226 0.070 Uiso calc 0.51(7) A 2
C C7 0.4521(18) 0.0840(15) 0.1564(9) 0.049(4) Uani d 1 . .
H H7A 0.537245 0.023733 0.161521 0.059 Uiso calc 1 . .
H H7B 0.493647 0.160291 0.176389 0.059 Uiso calc 1 . .
C C8 0.411(2) 0.1017(15) 0.0780(9) 0.052(4) Uani d 1 . .
H H8A 0.339429 0.171509 0.071858 0.063 Uiso calc 1 . .
H H8B 0.507744 0.119164 0.052790 0.063 Uiso calc 1 . .
C C9 0.1907(17) -0.0413(16) 0.0857(9) 0.046(4) Uani d 1 . .
H H9A 0.144478 -0.115915 0.065528 0.056 Uiso calc 1 . .
H H9B 0.110126 0.022516 0.080775 0.056 Uiso calc 1 . .
C C10 0.2369(19) -0.0603(15) 0.1653(10) 0.049(4) Uani d 1 . .
H H10A 0.140631 -0.076696 0.191354 0.059 Uiso calc 1 . .
H H10B 0.306204 -0.131345 0.170331 0.059 Uiso calc 1 . .
S S1 0.1579(4) 0.7481(4) -0.1011(2) 0.0439(10) Uani d 1 . .
O O1 0.1787(12) 0.6159(9) -0.0944(6) 0.049(3) Uani d 1 . .
O O2 0.2928(18) 0.8175(11) -0.0705(7) 0.076(4) Uani d 1 . .
O O3 0.0028(16) 0.7862(13) -0.0762(7) 0.082(5) Uani d 1 . .
C C11 0.1506(16) 0.7750(13) -0.1938(8) 0.036(3) Uani d 1 . .
C C12 0.2354(19) 0.8746(17) -0.2240(10) 0.054(4) Uani d 1 . .
H H12 0.298418 0.925481 -0.193938 0.065 Uiso calc 1 . .
C C13 0.224(2) 0.8952(19) -0.2971(11) 0.067(5) Uani d 1 . .
H H13 0.283222 0.959399 -0.315160 0.081 Uiso calc 1 . .
C C14 0.133(2) 0.830(2) -0.3450(11) 0.070(5) Uani d 1 . .
C C15 0.042(2) 0.735(2) -0.3146(10) 0.069(5) Uani d 1 . .
H H15 -0.025524 0.687927 -0.344707 0.083 Uiso calc 1 . .
C C16 0.051(2) 0.7130(15) -0.2414(9) 0.060(5) Uani d 1 . .
H H16 -0.013532 0.652069 -0.223331 0.072 Uiso calc 1 . .
C C17 0.121(3) 0.853(3) -0.4249(11) 0.101(8) Uani d 1 . .
H H17A 0.138438 0.778329 -0.450528 0.152 Uiso calc 1 . .
H H17B 0.200838 0.911924 -0.437227 0.152 Uiso calc 1 . .
H H17C 0.015970 0.884299 -0.438319 0.152 Uiso calc 1 . .
N N3 0.2216(15) 0.5462(13) 0.1956(8) 0.046(3) Uani d 1 . .
N N4 0.1795(13) 0.4911(11) 0.0439(8) 0.041(3) Uani d 1 . .
H H41N 0.110853 0.428961 0.045763 0.049 Uiso calc 1 . .
H H42N 0.200180 0.504089 -0.002420 0.049 Uiso calc 1 . .
C C18 0.212(4) 0.553(3) 0.2730(13) 0.052(3) Uani d 0.53(7) B 1
C C19 0.321(4) 0.490(4) 0.3187(18) 0.055(4) Uani d 0.53(7) B 1
H H19 0.395669 0.437535 0.299289 0.066 Uiso calc 0.53(7) B 1
C C20 0.319(3) 0.506(4) 0.3935(17) 0.058(4) Uani d 0.53(7) B 1
H H20 0.392116 0.464559 0.424139 0.070 Uiso calc 0.53(7) B 1
C C21 0.208(5) 0.585(3) 0.4226(13) 0.060(4) Uani d 0.53(7) B 1
H H21 0.206786 0.596177 0.472606 0.071 Uiso calc 0.53(7) B 1
C C22 0.099(6) 0.648(3) 0.3768(17) 0.058(4) Uani d 0.53(7) B 1
H H22 0.025007 0.700772 0.396224 0.070 Uiso calc 0.53(7) B 1
C C23 0.101(5) 0.632(3) 0.3020(16) 0.056(4) Uani d 0.53(7) B 1
H H23 0.028557 0.673749 0.271374 0.067 Uiso calc 0.53(7) B 1
C C18A 0.222(5) 0.547(4) 0.2737(15) 0.053(3) Uani d 0.47(7) B 2
C C19A 0.308(5) 0.459(4) 0.313(2) 0.054(4) Uani d 0.47(7) B 2
H H19A 0.355887 0.394865 0.289012 0.065 Uiso calc 0.47(7) B 2
C C20A 0.322(4) 0.466(4) 0.388(2) 0.057(4) Uani d 0.47(7) B 2
H H20A 0.379451 0.406632 0.414826 0.069 Uiso calc 0.47(7) B 2
C C21A 0.250(6) 0.562(4) 0.4245(15) 0.059(4) Uani d 0.47(7) B 2
H H21A 0.259318 0.566251 0.474911 0.071 Uiso calc 0.47(7) B 2
C C22A 0.164(7) 0.650(3) 0.385(2) 0.058(4) Uani d 0.47(7) B 2
H H22A 0.115621 0.714105 0.409183 0.070 Uiso calc 0.47(7) B 2
C C23A 0.150(6) 0.643(3) 0.310(2) 0.057(4) Uani d 0.47(7) B 2
H H23A 0.092056 0.702341 0.283368 0.068 Uiso calc 0.47(7) B 2
C C24 0.2995(19) 0.4424(17) 0.1647(10) 0.053(4) Uani d 1 . .
H H24A 0.233128 0.370513 0.170301 0.064 Uiso calc 1 . .
H H24B 0.401590 0.428310 0.190816 0.064 Uiso calc 1 . .
C C25 0.3281(16) 0.4609(14) 0.0851(9) 0.042(3) Uani d 1 . .
H H25A 0.405263 0.526314 0.079855 0.051 Uiso calc 1 . .
H H25B 0.373358 0.386948 0.065500 0.051 Uiso calc 1 . .
C C26 0.107(2) 0.6013(14) 0.0745(9) 0.049(4) Uani d 1 . .
H H26A 0.005379 0.618567 0.048646 0.058 Uiso calc 1 . .
H H26B 0.177715 0.670632 0.068350 0.058 Uiso calc 1 . .
C C27 0.0796(19) 0.5836(16) 0.1541(9) 0.050(4) Uani d 1 . .
H H27A 0.040882 0.659632 0.173988 0.059 Uiso calc 1 . .
H H27B -0.003443 0.522492 0.159258 0.059 Uiso calc 1 . .
S S2 0.3197(4) 0.2483(4) -0.1000(2) 0.0434(10) Uani d 1 . .
O O4 0.4827(15) 0.2874(13) -0.0758(7) 0.082(5) Uani d 1 . .
O O5 0.1897(18) 0.3143(12) -0.0704(7) 0.076(4) Uani d 1 . .
O O6 0.3029(13) 0.1184(10) -0.0925(6) 0.055(3) Uani d 1 . .
C C28 0.3101(15) 0.2744(12) -0.1926(7) 0.030(3) Uani d 1 . .
C C29 0.398(2) 0.2104(14) -0.2397(9) 0.056(4) Uani d 1 . .
H H29 0.464748 0.148626 -0.221269 0.067 Uiso calc 1 . .
C C30 0.393(2) 0.2318(19) -0.3126(9) 0.069(5) Uani d 1 . .
H H30 0.454820 0.183365 -0.341942 0.083 Uiso calc 1 . .
C C31 0.299(3) 0.3227(19) -0.3444(11) 0.067(5) Uani d 1 . .
C C32 0.213(2) 0.3916(17) -0.2971(11) 0.063(5) Uani d 1 . .
H H32 0.149972 0.455303 -0.315993 0.076 Uiso calc 1 . .
C C33 0.2151(19) 0.3708(15) -0.2229(11) 0.051(4) Uani d 1 . .
H H33 0.154699 0.419715 -0.193132 0.061 Uiso calc 1 . .
C C34 0.291(3) 0.347(3) -0.4236(12) 0.108(9) Uani d 1 . .
H H34A 0.211715 0.408803 -0.434536 0.163 Uiso calc 1 . .
H H34B 0.261493 0.273269 -0.449234 0.163 Uiso calc 1 . .
H H34C 0.393878 0.374298 -0.438393 0.163 Uiso calc 1 . .

loop_
_atom_site_aniso_label
_atom_site_aniso_U_11
_atom_site_aniso_U_22
_atom_site_aniso_U_33
_atom_site_aniso_U_12
_atom_site_aniso_U_13
_atom_site_aniso_U_23
N1 0.035(6) 0.025(6) 0.073(6) -0.004(5) 0.003(5) 0.004(5)
N2 0.022(6) 0.028(7) 0.075(9) -0.001(5) 0.003(5) -0.001(6)
C1 0.057(8) 0.041(8) 0.070(6) -0.002(7) 0.006(6) 0.002(6)
C2 0.060(8) 0.043(8) 0.070(7) -0.006(7) 0.006(6) 0.000(7)
C3 0.065(8) 0.046(9) 0.071(7) -0.008(8) 0.007(6) -0.001(7)
C4 0.065(9) 0.049(9) 0.072(7) -0.009(8) 0.005(7) 0.000(7)
C5 0.062(9) 0.049(8) 0.073(7) -0.007(8) 0.006(7) -0.002(7)
C6 0.059(9) 0.045(8) 0.071(6) -0.004(7) 0.007(7) -0.001(7)
C1A 0.056(8) 0.041(7) 0.070(6) -0.002(7) 0.007(6) 0.002(6)
C2A 0.058(8) 0.044(8) 0.071(6) -0.004(7) 0.007(6) 0.001(7)
C3A 0.065(8) 0.046(9) 0.071(7) -0.009(8) 0.007(7) 0.001(7)
C4A 0.065(9) 0.050(8) 0.072(7) -0.009(8) 0.005(7) 0.001(7)
C5A 0.061(9) 0.048(8) 0.072(7) -0.007(8) 0.006(7) -0.001(7)
C6A 0.059(9) 0.046(8) 0.071(6) -0.006(7) 0.007(7) 0.000(6)
C7 0.033(7) 0.041(10) 0.073(7) -0.010(7) 0.004(6) -0.009(8)
C8 0.051(9) 0.029(8) 0.077(8) -0.016(7) 0.004(7) 0.005(8)
C9 0.031(7) 0.036(9) 0.073(8) -0.007(6) 0.009(6) -0.010(8)
C10 0.038(9) 0.035(9) 0.076(8) -0.012(7) 0.012(7) 0.003(7)
S1 0.042(2) 0.029(2) 0.061(3) 0.009(2) 0.0026(17) -0.003(2)
O1 0.046(7) 0.018(5) 0.083(8) 0.002(5) 0.006(5) 0.004(5)
O2 0.114(10) 0.036(7) 0.076(9) -0.037(7) -0.030(8) 0.007(7)
O3 0.077(8) 0.095(11) 0.078(8) 0.057(8) 0.038(7) 0.019(8)
C11 0.031(4) 0.034(4) 0.043(4) 0.001(3) 0.002(3) -0.003(3)
C12 0.037(9) 0.057(10) 0.068(8) -0.018(8) 0.000(7) 0.005(8)
C13 0.064(12) 0.068(13) 0.070(9) -0.016(9) 0.011(8) 0.013(9)
C14 0.067(12) 0.080(13) 0.062(9) 0.005(9) 0.002(8) 0.000(9)
C15 0.076(11) 0.064(12) 0.067(8) -0.009(10) -0.017(8) -0.012(9)
C16 0.069(10) 0.039(11) 0.069(8) -0.017(8) -0.013(8) -0.002(7)
C17 0.108(19) 0.13(2) 0.068(10) 0.026(17) 0.009(11) 0.013(12)
N3 0.033(6) 0.037(7) 0.067(5) -0.005(5) -0.002(5) 0.001(6)
N4 0.024(6) 0.023(6) 0.076(8) -0.006(5) 0.006(5) 0.005(6)
C18 0.048(8) 0.040(7) 0.067(6) -0.001(7) -0.002(5) 0.004(6)
C19 0.052(7) 0.044(8) 0.068(6) 0.004(7) -0.003(6) 0.002(7)
C20 0.058(8) 0.046(9) 0.069(6) 0.007(8) -0.002(6) 0.003(7)
C21 0.058(9) 0.049(8) 0.071(7) 0.008(8) -0.002(6) 0.003(7)
C22 0.055(9) 0.048(8) 0.071(7) 0.007(8) -0.003(7) 0.000(7)
C23 0.051(8) 0.045(7) 0.071(6) 0.005(7) -0.003(6) 0.001(7)
C18A 0.049(8) 0.041(7) 0.067(6) -0.001(7) -0.002(6) 0.003(6)
C19A 0.051(8) 0.043(8) 0.068(6) 0.002(7) -0.002(6) 0.003(7)
C20A 0.057(8) 0.045(9) 0.069(6) 0.008(8) -0.003(6) 0.003(7)
C21A 0.058(9) 0.048(8) 0.071(7) 0.009(8) -0.001(7) 0.002(7)
C22A 0.056(9) 0.047(8) 0.072(7) 0.007(8) -0.002(7) 0.000(7)
C23A 0.053(9) 0.045(7) 0.071(6) 0.003(8) -0.003(7) 0.000(6)
C24 0.029(8) 0.052(10) 0.079(8) 0.010(7) 0.000(7) 0.004(8)
C25 0.022(6) 0.022(8) 0.083(8) -0.004(6) 0.003(6) -0.005(7)
C26 0.052(9) 0.021(7) 0.073(8) 0.012(7) 0.003(7) 0.008(7)
C27 0.047(4) 0.047(5) 0.054(4) 0.005(3) 0.001(3) -0.002(3)
S2 0.041(2) 0.030(2) 0.059(3) -0.014(2) 0.0019(17) -0.002(2)
O4 0.072(7) 0.087(11) 0.082(9) -0.056(7) -0.035(6) 0.031(8)
O5 0.107(10) 0.048(8) 0.076(9) 0.008(7) 0.035(8) 0.000(7)
O6 0.058(7) 0.026(6) 0.082(9) -0.017(5) -0.004(6) 0.009(6)
C28 0.025(4) 0.025(4) 0.039(4) -0.008(3) 0.002(3) -0.003(3)
C29 0.075(11) 0.033(10) 0.061(8) 0.011(7) 0.011(8) -0.004(7)
C30 0.097(13) 0.053(12) 0.059(8) 0.003(9) 0.018(8) -0.015(8)
C31 0.069(12) 0.063(12) 0.068(9) -0.021(8) -0.005(8) 0.005(8)
C32 0.058(12) 0.044(11) 0.087(9) 0.000(8) -0.008(8) 0.019(9)
C33 0.035(8) 0.031(8) 0.087(9) 0.005(6) 0.001(8) 0.007(8)
C34 0.11(2) 0.13(2) 0.076(10) -0.039(18) -0.012(11) 0.022(13)

loop_
_atom_type_symbol
_atom_type_description
_atom_type_scat_dispersion_real
_atom_type_scat_dispersion_imag
_atom_type_scat_source
C C 0.0033 0.0016 'International Tables Vol C Tables 4.2.6.8 and 6.1.1.4'
H H 0.0000 0.0000 'International Tables Vol C Tables 4.2.6.8 and 6.1.1.4'
N N 0.0061 0.0033 'International Tables Vol C Tables 4.2.6.8 and 6.1.1.4'
O O 0.0106 0.0060 'International Tables Vol C Tables 4.2.6.8 and 6.1.1.4'
S S 0.1246 0.1234 'International Tables Vol C Tables 4.2.6.8 and 6.1.1.4'

loop_
_geom_angle_atom_site_label_1
_geom_angle_atom_site_label_2
_geom_angle_atom_site_label_3
_geom_angle_site_symmetry_1
_geom_angle_site_symmetry_3
_geom_angle
_geom_angle_publ_flag
C1A N1 C7 . . 118.8(19) ?
C1 N1 C7 . . 116.1(19) ?
C1A N1 C10 . . 116.9(19) ?
C1 N1 C10 . . 119.1(19) ?
C7 N1 C10 . . 111.9(13) ?
C9 N2 C8 . . 110.6(13) ?
C9 N2 H21N . . 109.5 ?
C8 N2 H21N . . 109.5 ?
C9 N2 H22N . . 109.5 ?
C8 N2 H22N . . 109.5 ?
H21N N2 H22N . . 108.1 ?
C2 C1 C6 . . 120.0 ?
C2 C1 N1 . . 122(2) ?
C6 C1 N1 . . 118(2) ?
C3 C2 C1 . . 120.0 ?
C3 C2 H2 . . 120.0 ?
C1 C2 H2 . . 120.0 ?
C2 C3 C4 . . 120.0 ?
C2 C3 H3 . . 120.0 ?
C4 C3 H3 . . 120.0 ?
C3 C4 C5 . . 120.0 ?
C3 C4 H4 . . 120.0 ?
C5 C4 H4 . . 120.0 ?
C6 C5 C4 . . 120.0 ?
C6 C5 H5 . . 120.0 ?
C4 C5 H5 . . 120.0 ?
C5 C6 C1 . . 120.0 ?
C5 C6 H6 . . 120.0 ?
C1 C6 H6 . . 120.0 ?
C2A C1A C6A . . 120.0 ?
C2A C1A N1 . . 118(2) ?
C6A C1A N1 . . 122(2) ?
C1A C2A C3A . . 120.0 ?
C1A C2A H2A . . 120.0 ?
C3A C2A H2A . . 120.0 ?
C4A C3A C2A . . 120.0 ?
C4A C3A H3A . . 120.0 ?
C2A C3A H3A . . 120.0 ?
C3A C4A C5A . . 120.0 ?
C3A C4A H4A . . 120.0 ?
C5A C4A H4A . . 120.0 ?
C6A C5A C4A . . 120.0 ?
C6A C5A H5A . . 120.0 ?
C4A C5A H5A . . 120.0 ?
C5A C6A C1A . . 120.0 ?
C5A C6A H6A . . 120.0 ?
C1A C6A H6A . . 120.0 ?
N1 C7 C8 . . 114.2(13) ?
N1 C7 H7A . . 108.7 ?
C8 C7 H7A . . 108.7 ?
N1 C7 H7B . . 108.7 ?
C8 C7 H7B . . 108.7 ?
H7A C7 H7B . . 107.6 ?
N2 C8 C7 . . 111.8(13) ?
N2 C8 H8A . . 109.3 ?
C7 C8 H8A . . 109.3 ?
N2 C8 H8B . . 109.3 ?
C7 C8 H8B . . 109.3 ?
H8A C8 H8B . . 107.9 ?
N2 C9 C10 . . 110.8(12) ?
N2 C9 H9A . . 109.5 ?
C10 C9 H9A . . 109.5 ?
N2 C9 H9B . . 109.5 ?
C10 C9 H9B . . 109.5 ?
H9A C9 H9B . . 108.1 ?
N1 C10 C9 . . 112.7(13) ?
N1 C10 H10A . . 109.1 ?
C9 C10 H10A . . 109.1 ?
N1 C10 H10B . . 109.1 ?
C9 C10 H10B . . 109.1 ?
H10A C10 H10B . . 107.8 ?
O2 S1 O3 . . 114.3(10) ?
O2 S1 O1 . . 113.6(8) ?
O3 S1 O1 . . 111.2(8) ?
O2 S1 C11 . . 106.6(7) ?
O3 S1 C11 . . 105.8(7) ?
O1 S1 C11 . . 104.5(7) ?
C16 C11 C12 . . 115.3(15) ?
C16 C11 S1 . . 123.0(12) ?
C12 C11 S1 . . 121.3(12) ?
C13 C12 C11 . . 119.8(17) ?
C13 C12 H12 . . 120.1 ?
C11 C12 H12 . . 120.1 ?
C14 C13 C12 . . 124.9(19) ?
C14 C13 H13 . . 117.5 ?
C12 C13 H13 . . 117.5 ?
C13 C14 C15 . . 115.2(19) ?
C13 C14 C17 . . 124(2) ?
C15 C14 C17 . . 120(2) ?
C16 C15 C14 . . 121.0(18) ?
C16 C15 H15 . . 119.5 ?
C14 C15 H15 . . 119.5 ?
C11 C16 C15 . . 123.5(17) ?
C11 C16 H16 . . 118.3 ?
C15 C16 H16 . . 118.3 ?
C14 C17 H17A . . 109.5 ?
C14 C17 H17B . . 109.5 ?
H17A C17 H17B . . 109.5 ?
C14 C17 H17C . . 109.5 ?
H17A C17 H17C . . 109.5 ?
H17B C17 H17C . . 109.5 ?
C18 N3 C27 . . 115.7(18) ?
C27 N3 C18A . . 119(2) ?
C18 N3 C24 . . 118.7(19) ?
C27 N3 C24 . . 112.9(14) ?
C18A N3 C24 . . 115(2) ?
C25 N4 C26 . . 109.8(13) ?
C25 N4 H41N . . 109.7 ?
C26 N4 H41N . . 109.7 ?
C25 N4 H42N . . 109.7 ?
C26 N4 H42N . . 109.7 ?
H41N N4 H42N . . 108.2 ?
C19 C18 C23 . . 120.0 ?
C19 C18 N3 . . 121(2) ?
C23 C18 N3 . . 119(2) ?
C20 C19 C18 . . 120.0 ?
C20 C19 H19 . . 120.0 ?
C18 C19 H19 . . 120.0 ?
C21 C20 C19 . . 120.0 ?
C21 C20 H20 . . 120.0 ?
C19 C20 H20 . . 120.0 ?
C22 C21 C20 . . 120.0 ?
C22 C21 H21 . . 120.0 ?
C20 C21 H21 . . 120.0 ?
C21 C22 C23 . . 120.0 ?
C21 C22 H22 . . 120.0 ?
C23 C22 H22 . . 120.0 ?
C22 C23 C18 . . 120.0 ?
C22 C23 H23 . . 120.0 ?
C18 C23 H23 . . 120.0 ?
C19A C18A C23A . . 120.0 ?
C19A C18A N3 . . 119(3) ?
C23A C18A N3 . . 120(3) ?
C20A C19A C18A . . 120.0 ?
C20A C19A H19A . . 120.0 ?
C18A C19A H19A . . 120.0 ?
C19A C20A C21A . . 120.0 ?
C19A C20A H20A . . 120.0 ?
C21A C20A H20A . . 120.0 ?
C20A C21A C22A . . 120.0 ?
C20A C21A H21A . . 120.0 ?
C22A C21A H21A . . 120.0 ?
C23A C22A C21A . . 120.0 ?
C23A C22A H22A . . 120.0 ?
C21A C22A H22A . . 120.0 ?
C22A C23A C18A . . 120.0 ?
C22A C23A H23A . . 120.0 ?
C18A C23A H23A . . 120.0 ?
N3 C24 C25 . . 111.9(14) ?
N3 C24 H24A . . 109.2 ?
C25 C24 H24A . . 109.2 ?
N3 C24 H24B . . 109.2 ?
C25 C24 H24B . . 109.2 ?
H24A C24 H24B . . 107.9 ?
N4 C25 C24 . . 111.5(12) ?
N4 C25 H25A . . 109.3 ?
C24 C25 H25A . . 109.3 ?
N4 C25 H25B . . 109.3 ?
C24 C25 H25B . . 109.3 ?
H25A C25 H25B . . 108.0 ?
N4 C26 C27 . . 110.5(13) ?
N4 C26 H26A . . 109.6 ?
C27 C26 H26A . . 109.6 ?
N4 C26 H26B . . 109.6 ?
C27 C26 H26B . . 109.6 ?
H26A C26 H26B . . 108.1 ?
N3 C27 C26 . . 113.3(13) ?
N3 C27 H27A . . 108.9 ?
C26 C27 H27A . . 108.9 ?
N3 C27 H27B . . 108.9 ?
C26 C27 H27B . . 108.9 ?
H27A C27 H27B . . 107.7 ?
O5 S2 O6 . . 112.7(8) ?
O5 S2 O4 . . 116.2(9) ?
O6 S2 O4 . . 110.6(8) ?
O5 S2 C28 . . 106.9(8) ?
O6 S2 C28 . . 105.0(7) ?
O4 S2 C28 . . 104.5(7) ?
C29 C28 C33 . . 116.1(14) ?
C29 C28 S2 . . 123.0(12) ?
C33 C28 S2 . . 120.7(12) ?
C28 C29 C30 . . 123.4(16) ?
C28 C29 H29 . . 118.3 ?
C30 C29 H29 . . 118.3 ?
C29 C30 C31 . . 122.3(18) ?
C29 C30 H30 . . 118.9 ?
C31 C30 H30 . . 118.9 ?
C30 C31 C32 . . 115.3(19) ?
C30 C31 C34 . . 123(2) ?
C32 C31 C34 . . 121(2) ?
C31 C32 C33 . . 123.4(18) ?
C31 C32 H32 . . 118.3 ?
C33 C32 H32 . . 118.3 ?
C32 C33 C28 . . 119.5(16) ?
C32 C33 H33 . . 120.2 ?
C28 C33 H33 . . 120.2 ?
C31 C34 H34A . . 109.5 ?
C31 C34 H34B . . 109.5 ?
H34A C34 H34B . . 109.5 ?
C31 C34 H34C . . 109.5 ?
H34A C34 H34C . . 109.5 ?
H34B C34 H34C . . 109.5 ?

loop_
_geom_bond_atom_site_label_1
_geom_bond_atom_site_label_2
_geom_bond_site_symmetry_2
_geom_bond_distance
_geom_bond_publ_flag
N1 C1A . 1.41(3) ?
N1 C1 . 1.44(3) ?
N1 C7 . 1.437(19) ?
N1 C10 . 1.461(19) ?
N2 C9 . 1.467(18) ?
N2 C8 . 1.475(19) ?
N2 H21N . 0.8900 ?
N2 H22N . 0.8900 ?
C1 C2 . 1.3900 ?
C1 C6 . 1.3900 ?
C2 C3 . 1.3900 ?
C2 H2 . 0.9300 ?
C3 C4 . 1.3900 ?
C3 H3 . 0.9300 ?
C4 C5 . 1.3900 ?
C4 H4 . 0.9300 ?
C5 C6 . 1.3900 ?
C5 H5 . 0.9300 ?
C6 H6 . 0.9300 ?
C1A C2A . 1.3900 ?
C1A C6A . 1.3900 ?
C2A C3A . 1.3900 ?
C2A H2A . 0.9300 ?
C3A C4A . 1.3900 ?
C3A H3A . 0.9300 ?
C4A C5A . 1.3900 ?
C4A H4A . 0.9300 ?
C5A C6A . 1.3900 ?
C5A H5A . 0.9300 ?
C6A H6A . 0.9300 ?
C7 C8 . 1.48(2) ?
C7 H7A . 0.9700 ?
C7 H7B . 0.9700 ?
C8 H8A . 0.9700 ?
C8 H8B . 0.9700 ?
C9 C10 . 1.51(2) ?
C9 H9A . 0.9700 ?
C9 H9B . 0.9700 ?
C10 H10A . 0.9700 ?
C10 H10B . 0.9700 ?
S1 O2 . 1.448(12) ?
S1 O3 . 1.451(12) ?
S1 O1 . 1.462(11) ?
S1 C11 . 1.731(15) ?
C11 C16 . 1.358(19) ?
C11 C12 . 1.43(2) ?
C12 C13 . 1.36(2) ?
C12 H12 . 0.9300 ?
C13 C14 . 1.34(3) ?
C13 H13 . 0.9300 ?
C14 C15 . 1.41(3) ?
C14 C17 . 1.49(3) ?
C15 C16 . 1.37(2) ?
C15 H15 . 0.9300 ?
C16 H16 . 0.9300 ?
C17 H17A . 0.9600 ?
C17 H17B . 0.9600 ?
C17 H17C . 0.9600 ?
N3 C18 . 1.43(3) ?
N3 C27 . 1.437(19) ?
N3 C18A . 1.44(3) ?
N3 C24 . 1.44(2) ?
N4 C25 . 1.459(19) ?
N4 C26 . 1.473(18) ?
N4 H41N . 0.8900 ?
N4 H42N . 0.8900 ?
C18 C19 . 1.3900 ?
C18 C23 . 1.3900 ?
C19 C20 . 1.3900 ?
C19 H19 . 0.9300 ?
C20 C21 . 1.3900 ?
C20 H20 . 0.9300 ?
C21 C22 . 1.3900 ?
C21 H21 . 0.9300 ?
C22 C23 . 1.3900 ?
C22 H22 . 0.9300 ?
C23 H23 . 0.9300 ?
C18A C19A . 1.3900 ?
C18A C23A . 1.3900 ?
C19A C20A . 1.3900 ?
C19A H19A . 0.9300 ?
C20A C21A . 1.3900 ?
C20A H20A . 0.9300 ?
C21A C22A . 1.3900 ?
C21A H21A . 0.9300 ?
C22A C23A . 1.3900 ?
C22A H22A . 0.9300 ?
C23A H23A . 0.9300 ?
C24 C25 . 1.51(2) ?
C24 H24A . 0.9700 ?
C24 H24B . 0.9700 ?
C25 H25A . 0.9700 ?
C25 H25B . 0.9700 ?
C26 C27 . 1.51(2) ?
C26 H26A . 0.9700 ?
C26 H26B . 0.9700 ?
C27 H27A . 0.9700 ?
C27 H27B . 0.9700 ?
S2 O5 . 1.430(13) ?
S2 O6 . 1.436(11) ?
S2 O4 . 1.473(11) ?
S2 C28 . 1.728(14) ?
C28 C29 . 1.355(19) ?
C28 C33 . 1.42(2) ?
C29 C30 . 1.36(2) ?
C29 H29 . 0.9300 ?
C30 C31 . 1.38(3) ?
C30 H30 . 0.9300 ?
C31 C32 . 1.38(3) ?
C31 C34 . 1.48(3) ?
C32 C33 . 1.39(3) ?
C32 H32 . 0.9300 ?
C33 H33 . 0.9300 ?
C34 H34A . 0.9600 ?
C34 H34B . 0.9600 ?
C34 H34C . 0.9600 ?

loop_
_geom_hbond_atom_site_label_D
_geom_hbond_atom_site_label_H
_geom_hbond_atom_site_label_A
_geom_hbond_site_symmetry_A
_geom_hbond_distance_DH
_geom_hbond_distance_HA
_geom_hbond_distance_DA
_geom_hbond_angle_DHA
_geom_hbond_publ_flag
N2 H21N O6 . 0.89 2.07 2.884(18) 151.1 yes
N2 H22N O4 2_645 0.89 1.92 2.774(17) 161.2 yes
C9 H9B O1 2_545 0.97 2.64 3.534(19) 154.3 yes
N4 H41N O3 2_545 0.89 1.92 2.788(16) 163.2 yes
N4 H42N O1 . 0.89 2.09 2.890(18) 149.0 yes
N4 H42N O5 . 0.89 2.43 2.865(18) 110.8 yes
C25 H25A O6 2_655 0.97 2.63 3.520(18) 152.6 yes

loop_
_geom_torsion_atom_site_label_1
_geom_torsion_atom_site_label_2
_geom_torsion_atom_site_label_3
_geom_torsion_atom_site_label_4
_geom_torsion_site_symmetry_1
_geom_torsion_site_symmetry_2
_geom_torsion_site_symmetry_3
_geom_torsion_site_symmetry_4
_geom_torsion
_geom_torsion_publ_flag
C7 N1 C1 C2 . . . . -165(2) ?
C10 N1 C1 C2 . . . . -26(3) ?
C7 N1 C1 C6 . . . . 21(3) ?
C10 N1 C1 C6 . . . . 159(2) ?
C6 C1 C2 C3 . . . . 0.0 ?
N1 C1 C2 C3 . . . . -174(3) ?
C1 C2 C3 C4 . . . . 0.0 ?
C2 C3 C4 C5 . . . . 0.0 ?
C3 C4 C5 C6 . . . . 0.0 ?
C4 C5 C6 C1 . . . . 0.0 ?
C2 C1 C6 C5 . . . . 0.0 ?
N1 C1 C6 C5 . . . . 174(3) ?
C7 N1 C1A C2A . . . . -147(2) ?
C10 N1 C1A C2A . . . . -8(3) ?
C7 N1 C1A C6A . . . . 39(3) ?
C10 N1 C1A C6A . . . . 178(2) ?
C6A C1A C2A C3A . . . . 0.0 ?
N1 C1A C2A C3A . . . . -174(3) ?
C1A C2A C3A C4A . . . . 0.0 ?
C2A C3A C4A C5A . . . . 0.0 ?
C3A C4A C5A C6A . . . . 0.0 ?
C4A C5A C6A C1A . . . . 0.0 ?
C2A C1A C6A C5A . . . . 0.0 ?
N1 C1A C6A C5A . . . . 174(3) ?
C1A N1 C7 C8 . . . . -168(2) ?
C1 N1 C7 C8 . . . . -168(2) ?
C10 N1 C7 C8 . . . . 50.7(18) ?
C9 N2 C8 C7 . . . . 54.6(17) ?
N1 C7 C8 N2 . . . . -52.8(19) ?
C8 N2 C9 C10 . . . . -55.4(17) ?
C1A N1 C10 C9 . . . . 167(2) ?
C1 N1 C10 C9 . . . . 169(2) ?
C7 N1 C10 C9 . . . . -51.2(17) ?
N2 C9 C10 N1 . . . . 54.4(18) ?
O2 S1 C11 C16 . . . . 171.6(14) ?
O3 S1 C11 C16 . . . . -66.3(15) ?
O1 S1 C11 C16 . . . . 51.1(15) ?
O2 S1 C11 C12 . . . . -16.1(15) ?
O3 S1 C11 C12 . . . . 105.9(14) ?
O1 S1 C11 C12 . . . . -136.7(13) ?
C16 C11 C12 C13 . . . . -5(2) ?
S1 C11 C12 C13 . . . . -178.3(14) ?
C11 C12 C13 C14 . . . . 2(3) ?
C12 C13 C14 C15 . . . . 2(3) ?
C12 C13 C14 C17 . . . . 180(2) ?
C13 C14 C15 C16 . . . . -2(3) ?
C17 C14 C15 C16 . . . . -179.9(19) ?
C12 C11 C16 C15 . . . . 6(3) ?
S1 C11 C16 C15 . . . . 178.4(15) ?
C14 C15 C16 C11 . . . . -2(3) ?
C27 N3 C18 C19 . . . . 163(2) ?
C24 N3 C18 C19 . . . . 23(3) ?
C27 N3 C18 C23 . . . . -23(3) ?
C24 N3 C18 C23 . . . . -162(2) ?
C23 C18 C19 C20 . . . . 0.0 ?
N3 C18 C19 C20 . . . . 174(3) ?
C18 C19 C20 C21 . . . . 0.0 ?
C19 C20 C21 C22 . . . . 0.0 ?
C20 C21 C22 C23 . . . . 0.0 ?
C21 C22 C23 C18 . . . . 0.0 ?
C19 C18 C23 C22 . . . . 0.0 ?
N3 C18 C23 C22 . . . . -174(3) ?
C27 N3 C18A C19A . . . . 146(2) ?
C24 N3 C18A C19A . . . . 6(3) ?
C27 N3 C18A C23A . . . . -41(3) ?
C24 N3 C18A C23A . . . . -180(2) ?
C23A C18A C19A C20A . . . . 0.0 ?
N3 C18A C19A C20A . . . . 174(3) ?
C18A C19A C20A C21A . . . . 0.0 ?
C19A C20A C21A C22A . . . . 0.0 ?
C20A C21A C22A C23A . . . . 0.0 ?
C21A C22A C23A C18A . . . . 0.0 ?
C19A C18A C23A C22A . . . . 0.0 ?
N3 C18A C23A C22A . . . . -174(3) ?
C18 N3 C24 C25 . . . . -168.7(18) ?
C27 N3 C24 C25 . . . . 51.1(17) ?
C18A N3 C24 C25 . . . . -167(2) ?
C26 N4 C25 C24 . . . . 57.4(16) ?
N3 C24 C25 N4 . . . . -54.9(17) ?
C25 N4 C26 C27 . . . . -56.2(16) ?
C18 N3 C27 C26 . . . . 167.3(19) ?
C18A N3 C27 C26 . . . . 169(2) ?
C24 N3 C27 C26 . . . . -51.3(19) ?
N4 C26 C27 N3 . . . . 53.6(19) ?
O5 S2 C28 C29 . . . . -168.7(13) ?
O6 S2 C28 C29 . . . . -48.8(14) ?
O4 S2 C28 C29 . . . . 67.7(14) ?
O5 S2 C28 C33 . . . . 15.2(14) ?
O6 S2 C28 C33 . . . . 135.1(12) ?
O4 S2 C28 C33 . . . . -108.5(13) ?
C33 C28 C29 C30 . . . . -3(2) ?
S2 C28 C29 C30 . . . . -178.9(14) ?
C28 C29 C30 C31 . . . . 1(3) ?
C29 C30 C31 C32 . . . . 1(3) ?
C29 C30 C31 C34 . . . . -179.4(19) ?
C30 C31 C32 C33 . . . . -1(3) ?
C34 C31 C32 C33 . . . . 178.8(19) ?
C31 C32 C33 C28 . . . . 0(3) ?
C29 C28 C33 C32 . . . . 2(2) ?
S2 C28 C33 C32 . . . . 178.3(13) ?
